data_7026621
loop_
_publ_author_name
'Knope, Karah E.'
'Cahill, Christopher L.'

_publ_section_title
;
 Homometallic UO2(2+) diphosphonates assembled under ambient and
 hydrothermal conditions.
;
_journal_issue 35
_journal_name_full 'Dalton transactions (Cambridge, England : 2003)'
_journal_page_first 8319
_journal_page_last 8324
_journal_paper_doi 10.1039/c0dt00538j
_journal_volume 39
_journal_year 2010
_chemical_formula_moiety 'C H6 O9 P2 U, 2(H2 O)'
_chemical_formula_sum 'C H10 O11 P2 U'
_chemical_formula_weight 498.06
_chemical_name_systematic
;
?
;
_space_group_IT_number 62
_symmetry_cell_setting orthorhombic
_symmetry_space_group_name_Hall '-P 2ac 2n'
_symmetry_space_group_name_H-M 'P n m a'
_atom_sites_solution_hydrogens geom
_atom_sites_solution_primary direct
_atom_sites_solution_secondary difmap
_audit_creation_method SHELXL-97
_cell_angle_alpha 90.00
_cell_angle_beta 90.00
_cell_angle_gamma 90.00
_cell_formula_units_Z 4
_cell_length_a 7.4005(4)
_cell_length_b 9.7119(6)
_cell_length_c 14.5871(8)
_cell_measurement_reflns_used 9893
_cell_measurement_temperature 100(2)
_cell_measurement_theta_max 30.21
_cell_measurement_theta_min 2.52
_cell_volume 1048.42(10)
_computing_cell_refinement 'APEX2 v2008.3-0 Software Suite (Bruker AXS)'
_computing_data_collection 'SMART v5.05 (Bruker AXS)'
_computing_data_reduction 'APEX2 v2008.3-0 Software Suite (Bruker AXS)'
_computing_molecular_graphics 'SHELX-97 (Sheldrick, 2008)'
_computing_publication_material 'WINGX (Farrugia, 1998)'
_computing_structure_refinement 'SHELXL-97 (Sheldrick, 2008)'
_computing_structure_solution 'SHELXS-97 (Sheldrick, 2008 )'
_diffrn_ambient_temperature 100(2)
_diffrn_measured_fraction_theta_full 0.999
_diffrn_measured_fraction_theta_max 0.972
_diffrn_measurement_device_type 'Bruker APEX II CCD'
_diffrn_measurement_method 'omega and phi scans'
_diffrn_radiation_monochromator graphite
_diffrn_radiation_source 'fine-focus sealed tube'
_diffrn_radiation_type MoK\a
_diffrn_radiation_wavelength 0.71073
_diffrn_reflns_av_R_equivalents 0.0475
_diffrn_reflns_av_sigmaI/netI 0.0242
_diffrn_reflns_limit_h_max 10
_diffrn_reflns_limit_h_min -10
_diffrn_reflns_limit_k_max 13
_diffrn_reflns_limit_k_min -11
_diffrn_reflns_limit_l_max 20
_diffrn_reflns_limit_l_min -20
_diffrn_reflns_number 19475
_diffrn_reflns_theta_full 25.00
_diffrn_reflns_theta_max 30.35
_diffrn_reflns_theta_min 2.52
_exptl_absorpt_coefficient_mu 15.832
_exptl_absorpt_correction_T_max 0.729
_exptl_absorpt_correction_T_min 0.472
_exptl_absorpt_correction_type empirical
_exptl_absorpt_process_details SADABS
_exptl_crystal_colour yellow
_exptl_crystal_density_diffrn 3.155
_exptl_crystal_density_method 'not measured'
_exptl_crystal_description block
_exptl_crystal_F_000 904
_exptl_crystal_size_max 0.10
_exptl_crystal_size_mid 0.04
_exptl_crystal_size_min 0.02
_refine_diff_density_max 1.309
_refine_diff_density_min -1.050
_refine_diff_density_rms 0.179
_refine_ls_extinction_method none
_refine_ls_goodness_of_fit_ref 1.062
_refine_ls_hydrogen_treatment mixed
_refine_ls_matrix_type full
_refine_ls_number_parameters 92
_refine_ls_number_reflns 1620
_refine_ls_number_restraints 3
_refine_ls_restrained_S_all 1.063
_refine_ls_R_factor_all 0.0224
_refine_ls_R_factor_gt 0.0178
_refine_ls_shift/su_max 0.001
_refine_ls_shift/su_mean 0.000
_refine_ls_structure_factor_coef Fsqd
_refine_ls_weighting_details 'calc w=1/[\s^2^(Fo^2^)+(0.0148P)^2^+2.2498P] where P=(Fo^2^+2Fc^2^)/3'
_refine_ls_weighting_scheme calc
_refine_ls_wR_factor_gt 0.0368
_refine_ls_wR_factor_ref 0.0379
_reflns_number_gt 1447
_reflns_number_total 1620
_reflns_threshold_expression >2sigma(I)
_cod_data_source_file c0dt00538j.txt
_cod_data_source_block CH10O11P2U
_cod_database_code 7026621

loop_
_symmetry_equiv_pos_as_xyz
'x, y, z'
'-x+1/2, -y, z+1/2'
'-x, y+1/2, -z'
'x+1/2, -y+1/2, -z+1/2'
'-x, -y, -z'
'x-1/2, y, -z-1/2'
'x, -y-1/2, z'
'-x-1/2, y-1/2, z-1/2'

loop_
_atom_site_label
_atom_site_type_symbol
_atom_site_fract_x
_atom_site_fract_y
_atom_site_fract_z
_atom_site_U_iso_or_equiv
_atom_site_adp_type
_atom_site_occupancy
_atom_site_symmetry_multiplicity
_atom_site_calc_flag
_atom_site_refinement_flags
U1 U 0.84313(2) 0.2500 0.562847(10) 0.00570(5) Uani 1 2 d S
P1 P 1.05177(11) 0.09411(8) 0.36639(5) 0.00647(15) Uani 1 1 d .
O1 O 1.0783(4) 0.2500 0.5855(2) 0.0103(6) Uani 1 2 d S
O2 O 0.6046(4) 0.2500 0.5397(2) 0.0084(6) Uani 1 2 d S
O3 O 0.8209(3) 0.0259(2) 0.61868(14) 0.0086(4) Uani 1 1 d .
O4 O 0.8985(3) 0.1053(2) 0.43565(13) 0.0080(4) Uani 1 1 d .
O5 O 0.7663(5) 0.2500 0.7282(2) 0.0138(7) Uani 1 2 d S
O6 O 0.9565(3) 0.0854(2) 0.27117(14) 0.0103(4) Uani 1 1 d D
C1 C 1.1815(6) 0.2500 0.3693(3) 0.0089(8) Uani 1 2 d S
H1A H 1.2543 0.2500 0.4246 0.011 Uiso 1 2 calc SR
H1B H 1.2637 0.2500 0.3175 0.011 Uiso 1 2 calc SR
OW1 O 0.1186(3) 0.9529(3) 0.14132(15) 0.0120(5) Uani 1 1 d D
H5A H 0.785(6) 0.176(5) 0.761(3) 0.035(13) Uiso 1 1 d .
H6A H 1.009(5) 0.043(4) 0.232(2) 0.017(11) Uiso 1 1 d D
HW1 H 0.204(4) 0.991(4) 0.116(3) 0.025(12) Uiso 1 1 d D
HW2 H 0.060(5) 0.917(5) 0.100(2) 0.038(14) Uiso 1 1 d D

loop_
_atom_site_aniso_label
_atom_site_aniso_U_11
_atom_site_aniso_U_22
_atom_site_aniso_U_33
_atom_site_aniso_U_23
_atom_site_aniso_U_13
_atom_site_aniso_U_12
U1 0.00796(8) 0.00332(8) 0.00584(7) 0.000 0.00090(6) 0.000
P1 0.0095(4) 0.0034(3) 0.0066(3) -0.0001(3) 0.0010(3) 0.0001(3)
O1 0.0119(15) 0.0088(15) 0.0101(14) 0.000 -0.0022(12) 0.000
O2 0.0065(14) 0.0084(15) 0.0104(14) 0.000 0.0019(11) 0.000
O3 0.0132(11) 0.0040(10) 0.0086(10) 0.0012(8) 0.0026(8) 0.0011(8)
O4 0.0102(10) 0.0068(10) 0.0069(9) -0.0012(8) 0.0023(8) -0.0022(8)
O5 0.0256(19) 0.0089(16) 0.0068(15) 0.000 0.0037(13) 0.000
O6 0.0126(11) 0.0110(11) 0.0072(10) -0.0029(8) 0.0000(9) 0.0016(9)
C1 0.013(2) 0.0042(19) 0.0092(19) 0.000 0.0005(16) 0.000
OW1 0.0114(11) 0.0143(12) 0.0103(11) -0.0026(9) 0.0025(9) -0.0029(9)

loop_
_atom_type_symbol
_atom_type_description
_atom_type_scat_dispersion_real
_atom_type_scat_dispersion_imag
_atom_type_scat_source
C C 0.0033 0.0016 'International Tables Vol C Tables 4.2.6.8 and 6.1.1.4'
H H 0.0000 0.0000 'International Tables Vol C Tables 4.2.6.8 and 6.1.1.4'
O O 0.0106 0.0060 'International Tables Vol C Tables 4.2.6.8 and 6.1.1.4'
P P 0.1023 0.0942 'International Tables Vol C Tables 4.2.6.8 and 6.1.1.4'
U U -9.6767 9.6646 'International Tables Vol C Tables 4.2.6.8 and 6.1.1.4'

loop_
_geom_angle_atom_site_label_1
_geom_angle_atom_site_label_2
_geom_angle_atom_site_label_3
_geom_angle
_geom_angle_site_symmetry_1
_geom_angle_site_symmetry_3
O1 U1 O2 179.91(13) . .
O1 U1 O3 90.24(6) . .
O2 U1 O3 89.79(6) . .
O1 U1 O3 90.24(6) . 7_565
O2 U1 O3 89.79(6) . 7_565
O3 U1 O3 138.20(10) . 7_565
O1 U1 O4 88.62(9) . 7_565
O2 U1 O4 91.31(9) . 7_565
O3 U1 O4 147.37(7) . 7_565
O3 U1 O4 74.42(7) 7_565 7_565
O1 U1 O4 88.62(9) . .
O2 U1 O4 91.31(9) . .
O3 U1 O4 74.42(7) . .
O3 U1 O4 147.37(7) 7_565 .
O4 U1 O4 72.96(10) 7_565 .
O1 U1 O5 92.52(13) . .
O2 U1 O5 87.57(13) . .
O3 U1 O5 69.11(5) . .
O3 U1 O5 69.11(5) 7_565 .
O4 U1 O5 143.51(5) 7_565 .
O4 U1 O5 143.51(5) . .
O3 P1 O4 115.02(12) 5_756 .
O3 P1 O6 111.57(12) 5_756 .
O4 P1 O6 104.95(12) . .
O3 P1 C1 108.25(15) 5_756 .
O4 P1 C1 108.82(16) . .
O6 P1 C1 107.99(16) . .
P1 O3 U1 136.50(13) 5_756 .
P1 O4 U1 133.84(12) . .
U1 O5 H5A 120(3) . .
P1 O6 H6A 116(3) . .
P1 C1 P1 115.2(2) 7_565 .
P1 C1 H1A 108.5 7_565 .
P1 C1 H1A 108.5 . .
P1 C1 H1B 108.5 7_565 .
P1 C1 H1B 108.5 . .
H1A C1 H1B 107.5 . .
HW1 OW1 HW2 106(3) . .

loop_
_geom_bond_atom_site_label_1
_geom_bond_atom_site_label_2
_geom_bond_distance
_geom_bond_site_symmetry_2
U1 O1 1.771(3) .
U1 O2 1.797(3) .
U1 O3 2.329(2) .
U1 O3 2.329(2) 7_565
U1 O4 2.363(2) 7_565
U1 O4 2.363(2) .
U1 O5 2.477(3) .
P1 O3 1.515(2) 5_756
P1 O4 1.523(2) .
P1 O6 1.560(2) .
P1 C1 1.793(2) .
O3 P1 1.515(2) 5_756
O5 H5A 0.87(4) .
O6 H6A 0.800(18) .
C1 P1 1.793(2) 7_565
C1 H1A 0.9700 .
C1 H1B 0.9700 .
OW1 HW1 0.821(18) .
OW1 HW2 0.823(18) .

loop_
_geom_hbond_atom_site_label_D
_geom_hbond_atom_site_label_H
_geom_hbond_atom_site_label_A
_geom_hbond_distance_DH
_geom_hbond_distance_HA
_geom_hbond_distance_DA
_geom_hbond_angle_DHA
_geom_hbond_site_symmetry_A
O5 H5A OW1 0.87(4) 2.03(5) 2.869(3) 161(4) 5_666
O6 H6A OW1 0.800(18) 1.786(19) 2.586(3) 177(4) 1_645
OW1 HW1 O4 0.821(18) 1.967(19) 2.783(3) 172(4) 6_566
OW1 HW1 O6 0.821(18) 2.66(4) 3.089(3) 114(3) 6_566
OW1 HW2 O2 0.823(18) 2.21(3) 2.968(3) 154(4) 2_564
